data_7052424
loop_
_publ_author_name
'Clarke, Lionel P.'
'Cole, Jacqueline M.'
'Davies, John E.'
'French, Alexandra'
'Koentjoro, Olivia F.'
'Raithby, Paul R.'
'Shields, Gregory P.'

_publ_section_title
;
 Molecular rearrangements of diynes coordinated to triosmium carbonyl
 clusters: reactions of [Os3(&#xFFFD;-H)2(CO)10] and [Os3(CO)10(MeCN)2]
 with 1,4-dipyridylbuta-1,3-diyne
;
_journal_issue 1
_journal_name_full 'New Journal of Chemistry'
_journal_page_first 145
_journal_paper_doi 10.1039/b412578a
_journal_volume 29
_journal_year 2005
_chemical_formula_sum 'C24 H10 N2 O10 Os3'
_chemical_formula_weight 1056.94
_chemical_name_systematic 'Compound 1'
_space_group_IT_number 2
_symmetry_cell_setting triclinic
_symmetry_space_group_name_Hall '-P 1'
_symmetry_space_group_name_H-M 'P -1'
_atom_sites_solution_hydrogens geom
_atom_sites_solution_primary direct
_atom_sites_solution_secondary difmap
_audit_creation_method SHELXL
_cell_angle_alpha 98.63(2)
_cell_angle_beta 106.33(2)
_cell_angle_gamma 74.81(2)
_cell_formula_units_Z 4
_cell_length_a 16.374(5)
_cell_length_b 17.289(5)
_cell_length_c 9.688(2)
_cell_measurement_reflns_used 25
_cell_measurement_temperature 150(2)
_cell_volume 2531.3(12)
_computing_cell_refinement 'Rigaku AFC7R diffractometer control software'
_computing_data_collection 'Rigaku AFC7R diffractometer control software'
_computing_data_reduction 'Rigaku AFC7R diffractometer control software'
_computing_molecular_graphics 'SHELXTL-PLUS (Sheldrick, 1991)'
_computing_publication_material 'SHELXL-93 (Sheldrick, 1993)'
_computing_structure_refinement 'SHELXL-93 (Sheldrick, 1993)'
_computing_structure_solution 'SHELXS-86 (Sheldrick, 1990)'
_diffrn_ambient_temperature 150(2)
_diffrn_measurement_device 'Rigaku AFC7R four-circle diffractometer'
_diffrn_measurement_method '\w/2\q scans'
_diffrn_radiation_monochromator graphite
_diffrn_radiation_source 'fine-focus rotating anode'
_diffrn_radiation_type MoK\a
_diffrn_radiation_wavelength 0.71073
_diffrn_reflns_av_R_equivalents 0.0683
_diffrn_reflns_av_sigmaI/netI 0.0583
_diffrn_reflns_limit_h_max 17
_diffrn_reflns_limit_h_min 0
_diffrn_reflns_limit_k_max 18
_diffrn_reflns_limit_k_min -17
_diffrn_reflns_limit_l_max 10
_diffrn_reflns_limit_l_min -10
_diffrn_reflns_number 6865
_diffrn_reflns_theta_max 22.50
_diffrn_reflns_theta_min 2.50
_diffrn_standards_decay_% -3
_diffrn_standards_interval_count 200
_diffrn_standards_number 3
_exptl_absorpt_coefficient_mu 15.082
_exptl_absorpt_correction_T_max 0.221
_exptl_absorpt_correction_T_min 0.120
_exptl_absorpt_correction_type psi-scan
_exptl_crystal_colour red
_exptl_crystal_density_diffrn 2.773
_exptl_crystal_description block
_exptl_crystal_F_000 1904
_exptl_crystal_size_max 0.20
_exptl_crystal_size_mid 0.12
_exptl_crystal_size_min 0.10
_refine_diff_density_max 1.516
_refine_diff_density_min -2.350
_refine_diff_density_rms 0.283
_refine_ls_extinction_method none
_refine_ls_goodness_of_fit_all 1.024
_refine_ls_goodness_of_fit_obs 1.047
_refine_ls_hydrogen_treatment constr
_refine_ls_matrix_type full
_refine_ls_number_parameters 443
_refine_ls_number_reflns 6594
_refine_ls_number_restraints 0
_refine_ls_restrained_S_all 1.025
_refine_ls_restrained_S_obs 1.047
_refine_ls_R_factor_all 0.0529
_refine_ls_R_factor_obs 0.0399
_refine_ls_shift/esd_max 0.001
_refine_ls_shift/esd_mean 0.000
_refine_ls_structure_factor_coef Fsqd
_refine_ls_weighting_details 'calc w==1/[\s^2^(Fo^2^)+(0.0595P)^2^+1.8924P] where P==(Fo^2^+2Fc^2^)/3'
_refine_ls_weighting_scheme calc
_refine_ls_wR_factor_all 0.1052
_refine_ls_wR_factor_obs 0.0977
_reflns_number_observed 5503
_reflns_number_total 6595
_reflns_observed_criterion I>2\s(I)
_cod_data_source_file b412578a.txt
_cod_data_source_block pr9610
_cod_depositor_comments
;
The following automatic conversions were performed:
'_symmetry_cell_setting' value 'Triclinic' changed to 'triclinic'
according to '/home/saulius/struct/CIF-dictionaries/cif_core.dic'
dictionary named 'cif_core.dic' version 2.4.1 from 2010-06-29.

Automatic conversion script
Id: cif_fix_enum 1527 2010-12-29 10:47:43Z saulius 
;
_cod_database_code 7052424

loop_
_symmetry_equiv_pos_as_xyz
'x, y, z'
'-x, -y, -z'

loop_
_atom_site_aniso_label
_atom_site_aniso_U_11
_atom_site_aniso_U_22
_atom_site_aniso_U_33
_atom_site_aniso_U_23
_atom_site_aniso_U_13
_atom_site_aniso_U_12
Os1 0.0112(3) 0.0162(3) 0.0165(3) 0.0004(2) 0.0068(2) -0.0041(2)
Os1' 0.0115(3) 0.0169(3) 0.0200(3) -0.0017(2) 0.0067(2) -0.0070(2)
Os2 0.0122(3) 0.0139(3) 0.0170(3) 0.0019(2) 0.0035(2) -0.0018(2)
Os2' 0.0116(3) 0.0154(3) 0.0204(3) -0.0019(2) 0.0042(2) -0.0037(2)
Os3 0.0104(3) 0.0153(3) 0.0129(3) 0.0000(2) 0.0038(2) -0.0035(2)
Os3' 0.0104(3) 0.0178(3) 0.0149(3) -0.0005(2) 0.0034(2) -0.0058(2)
O11 0.023(6) 0.030(7) 0.048(7) -0.002(5) 0.013(5) -0.003(5)
O11' 0.019(6) 0.047(8) 0.034(6) 0.012(5) 0.006(5) 0.006(5)
O12 0.060(9) 0.046(8) 0.018(6) 0.012(5) 0.011(6) 0.008(6)
O12' 0.042(7) 0.034(7) 0.033(6) 0.013(5) 0.011(5) -0.008(6)
O13 0.044(8) 0.042(8) 0.053(7) -0.016(6) 0.018(6) -0.033(6)
O13' 0.039(8) 0.051(8) 0.034(6) -0.025(6) 0.009(6) -0.024(6)
O21 0.014(6) 0.016(6) 0.042(6) 0.006(5) -0.001(5) -0.003(5)
O21' 0.024(7) 0.023(6) 0.046(7) -0.002(5) -0.007(5) 0.006(5)
O22 0.033(7) 0.032(7) 0.045(7) 0.009(5) -0.004(5) -0.019(6)
O22' 0.027(7) 0.026(6) 0.039(6) -0.015(5) -0.002(5) -0.009(5)
O23 0.021(6) 0.037(7) 0.023(5) -0.001(5) -0.001(5) -0.003(5)
O23' 0.026(7) 0.042(8) 0.047(7) -0.005(6) 0.012(6) -0.004(6)
O24 0.052(8) 0.029(7) 0.025(6) 0.014(5) -0.008(5) -0.015(6)
O24' 0.028(7) 0.041(8) 0.061(8) 0.018(6) 0.006(6) -0.013(6)
O31 0.026(6) 0.020(6) 0.029(5) -0.003(4) 0.008(5) -0.004(5)
O31' 0.043(8) 0.061(9) 0.038(6) -0.011(6) 0.032(6) -0.021(6)
O32 0.028(7) 0.038(7) 0.032(6) -0.002(5) -0.008(5) -0.018(6)
O32' 0.035(7) 0.036(7) 0.025(6) -0.005(5) 0.002(5) -0.012(5)
O33 0.036(7) 0.029(6) 0.030(6) 0.008(5) 0.007(5) -0.008(5)
O33' 0.030(7) 0.035(7) 0.035(6) 0.009(5) -0.011(5) -0.009(5)

loop_
_atom_site_label
_atom_site_type_symbol
_atom_site_fract_x
_atom_site_fract_y
_atom_site_fract_z
_atom_site_U_iso_or_equiv
_atom_site_thermal_displace_type
_atom_site_occupancy
_atom_site_calc_flag
_atom_site_refinement_flags
_atom_site_disorder_group
Os1 Os 0.84372(4) 1.43410(3) 0.05813(5) 0.0138(2) Uani 1 d . .
Os1' Os 1.34903(4) 1.10376(3) 0.21127(6) 0.0151(2) Uani 1 d . .
Os2 Os 0.70035(4) 1.56714(3) 0.10035(5) 0.0146(2) Uani 1 d . .
Os2' Os 1.18841(4) 1.20098(3) 0.27739(6) 0.0160(2) Uani 1 d . .
Os3 Os 0.79470(3) 1.46435(3) 0.33522(5) 0.0127(2) Uani 1 d . .
Os3' Os 1.28096(3) 1.05881(3) 0.43173(5) 0.0140(2) Uani 1 d . .
C11 C 0.9297(10) 1.3432(9) 0.0213(14) 0.022(3) Uiso 1 d . .
O11 O 0.9760(7) 1.2867(6) -0.0146(11) 0.034(3) Uani 1 d . .
C11' C 1.4542(9) 1.0369(8) 0.1793(14) 0.017(3) Uiso 1 d . .
O11' O 1.5191(7) 0.9969(7) 0.1573(11) 0.035(3) Uani 1 d . .
C12 C 0.8059(11) 1.4639(10) -0.1349(17) 0.033(4) Uiso 1 d . .
O12 O 0.7832(8) 1.4794(7) -0.2514(11) 0.044(3) Uani 1 d . .
C12' C 1.3205(10) 1.1641(9) 0.0491(15) 0.022(3) Uiso 1 d . .
O12' O 1.3051(7) 1.1978(6) -0.0526(11) 0.035(3) Uani 1 d . .
C13 C 0.9261(11) 1.5047(10) 0.1207(16) 0.029(4) Uiso 1 d . .
O13 O 0.9799(8) 1.5384(7) 0.1581(12) 0.043(3) Uani 1 d . .
C13' C 1.4088(9) 1.1781(9) 0.3481(14) 0.018(3) Uiso 1 d . .
O13' O 1.4490(8) 1.2176(7) 0.4298(11) 0.042(3) Uani 1 d . .
C21 C 0.6271(9) 1.4940(8) 0.0022(14) 0.014(3) Uiso 1 d . .
O21 O 0.5765(6) 1.4580(6) -0.0639(11) 0.025(2) Uani 1 d . .
C21' C 1.1305(10) 1.1411(9) 0.1153(15) 0.022(3) Uiso 1 d . .
O21' O 1.0861(7) 1.1108(6) 0.0149(11) 0.037(3) Uani 1 d . .
C22 C 0.7839(10) 1.6337(9) 0.1928(15) 0.023(3) Uiso 1 d . .
O22 O 0.8297(7) 1.6753(7) 0.2422(11) 0.037(3) Uani 1 d . .
C22' C 1.2523(10) 1.2586(9) 0.4402(16) 0.025(4) Uiso 1 d . .
O22' O 1.2868(7) 1.2966(6) 0.5335(11) 0.034(3) Uani 1 d . .
C23 C 0.6109(11) 1.6296(10) 0.1857(16) 0.028(4) Uiso 1 d . .
O23 O 0.5568(7) 1.6662(6) 0.2391(10) 0.029(3) Uani 1 d . .
C23' C 1.0902(10) 1.2323(9) 0.3540(15) 0.023(3) Uiso 1 d . .
O23' O 1.0263(7) 1.2514(7) 0.3944(12) 0.040(3) Uani 1 d . .
C24 C 0.6687(9) 1.6191(8) -0.0713(14) 0.017(3) Uiso 1 d . .
O24 O 0.6475(8) 1.6541(6) -0.1734(10) 0.037(3) Uani 1 d . .
C24' C 1.1661(11) 1.2878(10) 0.1639(17) 0.033(4) Uiso 1 d . .
O24' O 1.1517(7) 1.3412(7) 0.0971(13) 0.042(3) Uani 1 d . .
C31 C 0.7105(9) 1.5237(8) 0.4347(14) 0.017(3) Uiso 1 d . .
O31 O 0.6628(7) 1.5601(6) 0.4984(10) 0.026(2) Uani 1 d . .
C31' C 1.1881(10) 1.0841(9) 0.5225(15) 0.022(3) Uiso 1 d . .
O31' O 1.1337(8) 1.1004(7) 0.5824(11) 0.043(3) Uani 1 d . .
C32 C 0.8727(10) 1.5357(9) 0.4267(14) 0.018(3) Uiso 1 d . .
O32 O 0.9209(7) 1.5731(7) 0.4864(11) 0.035(3) Uani 1 d . .
C32' C 1.3457(9) 1.1196(8) 0.5827(14) 0.018(3) Uiso 1 d . .
O32' O 1.3893(7) 1.1520(6) 0.6803(10) 0.034(3) Uani 1 d . .
C33 C 0.8556(9) 1.3904(8) 0.4764(13) 0.013(3) Uiso 1 d . .
O33 O 0.8919(7) 1.3473(6) 0.5651(10) 0.031(3) Uani 1 d . .
C33' C 1.3402(10) 0.9618(9) 0.5227(15) 0.023(3) Uiso 1 d . .
O33' O 1.3744(7) 0.9043(7) 0.5788(11) 0.037(3) Uani 1 d . .
N41 N 0.6903(8) 1.3152(7) 0.4183(11) 0.019(3) Uiso 1 d . .
N41' N 1.1943(7) 0.8725(6) 0.3429(11) 0.015(3) Uiso 1 d . .
C42 C 0.6407(11) 1.3054(10) 0.5003(16) 0.033(4) Uiso 1 d . .
H42 H 0.6652 1.2660 0.5684 0.039 Uiso 1 calc R .
C42' C 1.1416(9) 0.8330(9) 0.3701(14) 0.020(3) Uiso 1 d . .
H42' H 1.1665 0.7810 0.4039 0.024 Uiso 1 calc R .
C43 C 0.5569(10) 1.3489(9) 0.4918(16) 0.029(4) Uiso 1 d . .
H43 H 0.5235 1.3387 0.5499 0.035 Uiso 1 calc R .
C43' C 1.0545(10) 0.8628(9) 0.3522(14) 0.025(3) Uiso 1 d . .
H43' H 1.0201 0.8314 0.3723 0.030 Uiso 1 calc R .
C44 C 0.5217(11) 1.4090(10) 0.3951(16) 0.032(4) Uiso 1 d . .
H44 H 0.4642 1.4414 0.3869 0.039 Uiso 1 calc R .
C44' C 1.0154(10) 0.9380(9) 0.3051(14) 0.024(3) Uiso 1 d . .
H44' H 0.9546 0.9601 0.2941 0.029 Uiso 1 calc R .
C45 C 0.5734(9) 1.4195(8) 0.3122(14) 0.020(3) Uiso 1 d . .
H45 H 0.5517 1.4591 0.2444 0.024 Uiso 1 calc R .
C45' C 1.0684(9) 0.9804(9) 0.2743(14) 0.020(3) Uiso 1 d . .
H45' H 1.0444 1.0329 0.2425 0.024 Uiso 1 calc R .
C46 C 0.6573(9) 1.3717(8) 0.3288(13) 0.014(3) Uiso 1 d . .
C46' C 1.1571(8) 0.9455(8) 0.2904(13) 0.011(3) Uiso 1 d . .
C47 C 0.7159(9) 1.3805(8) 0.2391(13) 0.015(3) Uiso 1 d . .
C47' C 1.2165(9) 0.9881(8) 0.2571(13) 0.013(3) Uiso 1 d . .
C48 C 0.7156(9) 1.3413(8) 0.1095(13) 0.013(3) Uiso 1 d . .
C48' C 1.2309(9) 0.9787(8) 0.1264(14) 0.017(3) Uiso 1 d . .
C49 C 0.7611(9) 1.3533(8) 0.0107(13) 0.014(3) Uiso 1 d . .
C49' C 1.2822(9) 1.0209(8) 0.0760(13) 0.015(3) Uiso 1 d . .
C50 C 0.7371(9) 1.3049(8) -0.1121(14) 0.018(3) Uiso 1 d . .
H50 H 0.7572 1.3011 -0.1963 0.021 Uiso 1 calc R .
C50' C 1.2766(9) 0.9957(9) -0.0661(14) 0.021(3) Uiso 1 d . .
H50' H 1.3036 1.0144 -0.1255 0.026 Uiso 1 calc R .
C51 C 0.6797(9) 1.2620(8) -0.0972(14) 0.020(3) Uiso 1 d . .
C51' C 1.2254(9) 0.9383(8) -0.1123(14) 0.019(3) Uiso 1 d . .
C52 C 0.6383(9) 1.2040(8) -0.1887(14) 0.018(3) Uiso 1 d . .
H52 H 0.6465 1.1893 -0.2832 0.022 Uiso 1 calc R .
C52' C 1.2023(9) 0.8920(8) -0.2443(14) 0.019(3) Uiso 1 d . .
H52' H 1.2225 0.8981 -0.3238 0.023 Uiso 1 calc R .
C53 C 0.5855(10) 1.1686(9) -0.1400(15) 0.023(3) Uiso 1 d . .
H53 H 0.5589 1.1283 -0.1993 0.028 Uiso 1 calc R .
C53' C 1.1510(9) 0.8385(8) -0.2594(14) 0.020(3) Uiso 1 d . .
H53' H 1.1368 0.8067 -0.3478 0.024 Uiso 1 calc R .
C54 C 0.5723(10) 1.1934(9) -0.0015(15) 0.028(4) Uiso 1 d . .
H54 H 0.5341 1.1715 0.0310 0.033 Uiso 1 calc R .
C54' C 1.1199(10) 0.8313(9) -0.1422(14) 0.021(3) Uiso 1 d . .
H54' H 1.0827 0.7959 -0.1516 0.026 Uiso 1 calc R .
C55 C 0.6125(10) 1.2470(9) 0.0852(15) 0.024(3) Uiso 1 d . .
H55 H 0.6054 1.2613 0.1804 0.029 Uiso 1 calc R .
C55' C 1.1430(9) 0.8753(8) -0.0151(14) 0.019(3) Uiso 1 d . .
H55' H 1.1222 0.8699 0.0643 0.023 Uiso 1 calc R .
N56 N 0.6641(7) 1.2814(7) 0.0359(11) 0.017(3) Uiso 1 d . .
N56' N 1.1956(7) 0.9271(7) 0.0008(11) 0.015(3) Uiso 1 d . .
H1 H 0.8804 1.4052 0.2459 0.030 Uiso 1 calc . .
H1' H 1.3766 1.0341 0.3450 0.030 Uiso 1 calc . .

loop_
_atom_type_symbol
_atom_type_description
_atom_type_scat_dispersion_real
_atom_type_scat_dispersion_imag
_atom_type_scat_source
C C 0.0033 0.0016 'International Tables Vol C Tables 4.2.6.8 and 6.1.1.4'
H H 0.0000 0.0000 'International Tables Vol C Tables 4.2.6.8 and 6.1.1.4'
N N 0.0061 0.0033 'International Tables Vol C Tables 4.2.6.8 and 6.1.1.4'
O O 0.0106 0.0060 'International Tables Vol C Tables 4.2.6.8 and 6.1.1.4'
Os Os -1.2165 7.6030 'International Tables Vol C Tables 4.2.6.8 and 6.1.1.4'

loop_
_geom_angle_atom_site_label_1
_geom_angle_atom_site_label_2
_geom_angle_atom_site_label_3
_geom_angle
_geom_angle_site_symmetry_1
_geom_angle_site_symmetry_3
_geom_angle_publ_flag
C11 Os1 C12 94.9(6) . . ?
C11 Os1 C13 93.7(6) . . ?
C12 Os1 C13 93.8(7) . . ?
C11 Os1 C49 84.8(6) . . ?
C12 Os1 C49 91.8(6) . . ?
C13 Os1 C49 174.3(5) . . ?
C11 Os1 Os2 175.2(5) . . ?
C12 Os1 Os2 83.4(5) . . ?
C13 Os1 Os2 90.9(4) . . ?
C49 Os1 Os2 90.8(3) . . ?
C11 Os1 Os3 121.1(4) . . ?
C12 Os1 Os3 142.7(5) . . ?
C13 Os1 Os3 93.1(4) . . ?
C49 Os1 Os3 83.1(3) . . ?
Os2 Os1 Os3 59.90(3) . . ?
C11' Os1' C12' 96.7(6) . . ?
C11' Os1' C13' 93.0(6) . . ?
C12' Os1' C13' 96.0(6) . . ?
C11' Os1' C49' 88.5(6) . . ?
C12' Os1' C49' 87.7(6) . . ?
C13' Os1' C49' 175.8(5) . . ?
C11' Os1' Os2' 176.1(4) . . ?
C12' Os1' Os2' 87.2(4) . . ?
C13' Os1' Os2' 86.7(4) . . ?
C49' Os1' Os2' 91.6(4) . . ?
C11' Os1' Os3' 116.7(4) . . ?
C12' Os1' Os3' 145.0(4) . . ?
C13' Os1' Os3' 92.6(4) . . ?
C49' Os1' Os3' 83.2(3) . . ?
Os2' Os1' Os3' 59.50(3) . . ?
C24 Os2 C23 98.8(6) . . ?
C24 Os2 C21 88.9(6) . . ?
C23 Os2 C21 90.8(6) . . ?
C24 Os2 C22 91.0(6) . . ?
C23 Os2 C22 94.8(6) . . ?
C21 Os2 C22 174.3(6) . . ?
C24 Os2 Os1 102.9(4) . . ?
C23 Os2 Os1 157.8(4) . . ?
C21 Os2 Os1 84.8(4) . . ?
C22 Os2 Os1 89.7(4) . . ?
C24 Os2 Os3 163.2(4) . . ?
C23 Os2 Os3 97.8(4) . . ?
C21 Os2 Os3 93.7(4) . . ?
C22 Os2 Os3 84.8(4) . . ?
Os1 Os2 Os3 60.92(3) . . ?
C23' Os2' C24' 99.7(6) . . ?
C23' Os2' C21' 92.7(6) . . ?
C24' Os2' C21' 90.4(7) . . ?
C23' Os2' C22' 89.8(6) . . ?
C24' Os2' C22' 90.2(7) . . ?
C21' Os2' C22' 177.3(6) . . ?
C23' Os2' Os3' 99.4(4) . . ?
C24' Os2' Os3' 160.3(5) . . ?
C21' Os2' Os3' 93.3(4) . . ?
C22' Os2' Os3' 85.3(4) . . ?
C23' Os2' Os1' 160.1(4) . . ?
C24' Os2' Os1' 100.2(5) . . ?
C21' Os2' Os1' 85.3(4) . . ?
C22' Os2' Os1' 92.0(4) . . ?
Os3' Os2' Os1' 60.95(2) . . ?
C33 Os3 C31 96.5(5) . . ?
C33 Os3 C32 90.3(6) . . ?
C31 Os3 C32 90.9(6) . . ?
C33 Os3 C47 86.8(5) . . ?
C31 Os3 C47 91.2(5) . . ?
C32 Os3 C47 176.6(5) . . ?
C33 Os3 Os2 175.4(4) . . ?
C31 Os3 Os2 86.5(4) . . ?
C32 Os3 Os2 93.2(4) . . ?
C47 Os3 Os2 89.6(3) . . ?
C33 Os3 Os1 117.4(4) . . ?
C31 Os3 Os1 145.3(4) . . ?
C32 Os3 Os1 95.9(4) . . ?
C47 Os3 Os1 83.9(3) . . ?
Os2 Os3 Os1 59.19(2) . . ?
C31' Os3' C32' 90.6(6) . . ?
C31' Os3' C33' 95.6(6) . . ?
C32' Os3' C33' 91.2(6) . . ?
C31' Os3' C47' 93.4(6) . . ?
C32' Os3' C47' 176.0(5) . . ?
C33' Os3' C47' 87.9(6) . . ?
C31' Os3' Os2' 85.6(4) . . ?
C32' Os3' Os2' 91.9(4) . . ?
C33' Os3' Os2' 176.7(4) . . ?
C47' Os3' Os2' 88.9(3) . . ?
C31' Os3' Os1' 145.1(4) . . ?
C32' Os3' Os1' 92.6(4) . . ?
C33' Os3' Os1' 119.0(4) . . ?
C47' Os3' Os1' 84.4(3) . . ?
Os2' Os3' Os1' 59.55(3) . . ?
O11 C11 Os1 172.8(13) . . ?
O11' C11' Os1' 178.4(12) . . ?
O12 C12 Os1 178.0(15) . . ?
O12' C12' Os1' 176.9(13) . . ?
O13 C13 Os1 173.0(14) . . ?
O13' C13' Os1' 175.3(13) . . ?
O21 C21 Os2 172.0(12) . . ?
O21' C21' Os2' 172.4(13) . . ?
O22 C22 Os2 176.6(13) . . ?
O22' C22' Os2' 176.1(14) . . ?
O23 C23 Os2 178.5(13) . . ?
O23' C23' Os2' 176.4(13) . . ?
O24 C24 Os2 176.9(12) . . ?
O24' C24' Os2' 178.7(14) . . ?
O31 C31 Os3 177.3(12) . . ?
O31' C31' Os3' 177.4(13) . . ?
O32 C32 Os3 175.1(12) . . ?
O32' C32' Os3' 175.1(12) . . ?
O33 C33 Os3 178.0(11) . . ?
O33' C33' Os3' 178.6(13) . . ?
C46 N41 C42 117.7(12) . . ?
C42' N41' C46' 117.3(12) . . ?
N41 C42 C43 123.8(15) . . ?
N41' C42' C43' 123.6(14) . . ?
C42 C43 C44 118.2(14) . . ?
C42' C43' C44' 120.5(15) . . ?
C45 C44 C43 117.7(15) . . ?
C43' C44' C45' 117.2(14) . . ?
C44 C45 C46 119.3(13) . . ?
C44' C45' C46' 119.6(13) . . ?
N41 C46 C45 123.2(12) . . ?
N41 C46 C47 115.6(12) . . ?
C45 C46 C47 121.2(11) . . ?
N41' C46' C45' 121.6(12) . . ?
N41' C46' C47' 116.7(11) . . ?
C45' C46' C47' 121.6(12) . . ?
C48 C47 C46 122.8(13) . . ?
C48 C47 Os3 123.4(10) . . ?
C46 C47 Os3 113.8(9) . . ?
C48' C47' C46' 121.1(12) . . ?
C48' C47' Os3' 122.5(10) . . ?
C46' C47' Os3' 116.3(8) . . ?
C47 C48 C49 126.2(13) . . ?
C47 C48 N56 126.9(12) . . ?
C49 C48 N56 106.8(10) . . ?
C47' C48' C49' 126.9(13) . . ?
C47' C48' N56' 127.6(13) . . ?
C49' C48' N56' 105.4(10) . . ?
C50 C49 C48 106.2(12) . . ?
C50 C49 Os1 130.5(9) . . ?
C48 C49 Os1 123.3(9) . . ?
C50' C49' C48' 107.5(13) . . ?
C50' C49' Os1' 130.0(11) . . ?
C48' C49' Os1' 122.5(9) . . ?
C49 C50 C51 111.2(12) . . ?
C49' C50' C51' 110.5(12) . . ?
N56 C51 C50 109.5(12) . . ?
N56 C51 C52 117.2(12) . . ?
C50 C51 C52 133.3(12) . . ?
N56' C51' C50' 109.0(12) . . ?
N56' C51' C52' 117.7(13) . . ?
C50' C51' C52' 133.4(12) . . ?
C53 C52 C51 119.9(12) . . ?
C53' C52' C51' 121.2(12) . . ?
C52 C53 C54 118.8(14) . . ?
C52' C53' C54' 118.9(13) . . ?
C55 C54 C53 121.1(15) . . ?
C55' C54' C53' 119.8(14) . . ?
C54 C55 N56 119.4(13) . . ?
C54' C55' N56' 121.3(12) . . ?
C51 N56 C55 123.6(12) . . ?
C51 N56 C48 106.3(11) . . ?
C55 N56 C48 130.0(11) . . ?
C55' N56' C51' 121.2(11) . . ?
C55' N56' C48' 131.1(11) . . ?
C51' N56' C48' 107.7(11) . . ?

loop_
_geom_bond_atom_site_label_1
_geom_bond_atom_site_label_2
_geom_bond_distance
_geom_bond_site_symmetry_2
_geom_bond_publ_flag
Os1 C11 1.880(15) . ?
Os1 C12 1.90(2) . ?
Os1 C13 1.96(2) . ?
Os1 C49 2.108(14) . ?
Os1 Os2 2.8977(11) . ?
Os1 Os3 2.9486(9) . ?
Os1' C11' 1.884(14) . ?
Os1' C12' 1.897(14) . ?
Os1' C13' 1.94(2) . ?
Os1' C49' 2.103(14) . ?
Os1' Os2' 2.9086(11) . ?
Os1' Os3' 2.9493(9) . ?
Os2 C24 1.887(13) . ?
Os2 C23 1.89(2) . ?
Os2 C21 1.933(15) . ?
Os2 C22 1.96(2) . ?
Os2 Os3 2.9189(11) . ?
Os2' C23' 1.877(15) . ?
Os2' C24' 1.89(2) . ?
Os2' C21' 1.90(2) . ?
Os2' C22' 1.93(2) . ?
Os2' Os3' 2.9071(12) . ?
Os3 C33 1.895(13) . ?
Os3 C31 1.895(14) . ?
Os3 C32 1.95(2) . ?
Os3 C47 2.130(14) . ?
Os3' C31' 1.888(14) . ?
Os3' C32' 1.902(15) . ?
Os3' C33' 1.91(2) . ?
Os3' C47' 2.126(13) . ?
C11 O11 1.14(2) . ?
C11' O11' 1.16(2) . ?
C12 O12 1.13(2) . ?
C12' O12' 1.15(2) . ?
C13 O13 1.13(2) . ?
C13' O13' 1.14(2) . ?
C21 O21 1.16(2) . ?
C21' O21' 1.18(2) . ?
C22 O22 1.13(2) . ?
C22' O22' 1.14(2) . ?
C23 O23 1.15(2) . ?
C23' O23' 1.17(2) . ?
C24 O24 1.16(2) . ?
C24' O24' 1.14(2) . ?
C31 O31 1.13(2) . ?
C31' O31' 1.15(2) . ?
C32 O32 1.13(2) . ?
C32' O32' 1.18(2) . ?
C33 O33 1.15(2) . ?
C33' O33' 1.14(2) . ?
N41 C46 1.31(2) . ?
N41 C42 1.34(2) . ?
N41' C42' 1.33(2) . ?
N41' C46' 1.36(2) . ?
C42 C43 1.37(2) . ?
C42' C43' 1.35(2) . ?
C43 C44 1.40(2) . ?
C43' C44' 1.37(2) . ?
C44 C45 1.38(2) . ?
C44' C45' 1.39(2) . ?
C45 C46 1.38(2) . ?
C45' C46' 1.39(2) . ?
C46 C47 1.51(2) . ?
C46' C47' 1.49(2) . ?
C47 C48 1.33(2) . ?
C47' C48' 1.33(2) . ?
C48 C49 1.43(2) . ?
C48 N56 1.48(2) . ?
C48' C49' 1.46(2) . ?
C48' N56' 1.47(2) . ?
C49 C50 1.37(2) . ?
C49' C50' 1.37(2) . ?
C50 C51 1.39(2) . ?
C50' C51' 1.41(2) . ?
C51 N56 1.36(2) . ?
C51 C52 1.41(2) . ?
C51' N56' 1.37(2) . ?
C51' C52' 1.41(2) . ?
C52 C53 1.39(2) . ?
C52' C53' 1.37(2) . ?
C53 C54 1.40(2) . ?
C53' C54' 1.40(2) . ?
C54 C55 1.33(2) . ?
C54' C55' 1.36(2) . ?
C55 N56 1.37(2) . ?
C55' N56' 1.36(2) . ?
